data_1567093
loop_
_publ_author_name
'Reith, Sascha'
'Demeshko, Serhiy'
'Battistella, Beatrice'
'Reckziegel, Alexander'
'Schneider, Christian'
'Stoy, Andreas'
'Lichtenberg, Crispin'
'Meyer, Franc'
'Munz, Dominik'
'Werncke, C. Gunnar'

_publ_section_title
;
 Between imide, imidyl and nitrene - an imido iron complex in two
 oxidation states.
;
_journal_issue 26
_journal_name_full 'Chemical science'
_journal_page_first 7907
_journal_page_last 7913
_journal_paper_doi 10.1039/d2sc01088g
_journal_volume 13
_journal_year 2022
_chemical_formula_moiety 'C30 H52 Fe N2 Si2, C18 H36 K N2 O6'
_chemical_formula_sum 'C48 H88 Fe K N4 O6 Si2'
_chemical_formula_weight 968.35
_chemical_name_systematic K{crypt}[Fe(N{Dipp}TMS)2]
_space_group_crystal_system monoclinic
_space_group_IT_number 14
_space_group_name_Hall '-P 2yn'
_space_group_name_H-M_alt 'P 1 21/n 1'
_atom_sites_solution_hydrogens geom
_audit_creation_date 2021-12-22
_audit_creation_method
;
Olex2 1.5-alpha
(compiled 2021.06.29 svn.r12e2184c for OlexSys, GUI svn.r6372)
;
_audit_update_record
;
2021-12-22 deposited with the CCDC.	2022-06-09 downloaded from the CCDC.
;
_cell_angle_alpha 90
_cell_angle_beta 106.2980(10)
_cell_angle_gamma 90
_cell_formula_units_Z 4
_cell_length_a 18.2810(8)
_cell_length_b 14.0555(6)
_cell_length_c 22.1239(9)
_cell_measurement_reflns_used 9738
_cell_measurement_temperature 100
_cell_measurement_theta_max 26.79
_cell_measurement_theta_min 2.40
_cell_volume 5456.3(4)
_computing_cell_refinement 'SAINT V8.38A (?, 2016)'
_computing_data_reduction 'SAINT V8.38A (?, 2016)'
_computing_molecular_graphics 'Olex2 1.5-alpha (Dolomanov et al., 2009)'
_computing_publication_material 'Olex2 1.5-alpha (Dolomanov et al., 2009)'
_computing_structure_refinement 'XL  (Sheldrick, 2008)'
_computing_structure_solution 'olex2.solve 1.5-alpha (Bourhis et al., 2015)'
_diffrn_ambient_temperature 100.00
_diffrn_detector_area_resol_mean 7.9
_diffrn_detector_type 'CCD area detector'
_diffrn_measured_fraction_theta_full 0.999
_diffrn_measured_fraction_theta_max 0.999
_diffrn_measurement_device 'three-circle diffractometer'
_diffrn_measurement_device_type "'Bruker D8 Quest"
_diffrn_measurement_method '\w and \f scans'
_diffrn_radiation_type MoK\a
_diffrn_radiation_wavelength 0.71073
_diffrn_reflns_av_R_equivalents 0.0456
_diffrn_reflns_av_unetI/netI 0.0232
_diffrn_reflns_Laue_measured_fraction_full 0.999
_diffrn_reflns_Laue_measured_fraction_max 0.999
_diffrn_reflns_limit_h_max 22
_diffrn_reflns_limit_h_min -23
_diffrn_reflns_limit_k_max 17
_diffrn_reflns_limit_k_min -17
_diffrn_reflns_limit_l_max 28
_diffrn_reflns_limit_l_min -28
_diffrn_reflns_number 114411
_diffrn_reflns_point_group_measured_fraction_full 0.999
_diffrn_reflns_point_group_measured_fraction_max 0.999
_diffrn_reflns_theta_full 25.242
_diffrn_reflns_theta_max 26.795
_diffrn_reflns_theta_min 2.234
_exptl_absorpt_coefficient_mu 0.443
_exptl_absorpt_correction_T_max 0.7454
_exptl_absorpt_correction_T_min 0.6898
_exptl_absorpt_correction_type multi-scan
_exptl_absorpt_process_details
'SADABS-2016/2 (Bruker,2016/2) was used for absorption correction. wR2(int) was 0.1478 before and 0.0527 after correction. The Ratio of minimum to maximum transmission is 0.9254. The \l/2 correction factor is Not present.'
_exptl_crystal_colour 'clear dark green'
_exptl_crystal_colour_lustre clear
_exptl_crystal_colour_modifier dark
_exptl_crystal_colour_primary green
_exptl_crystal_density_diffrn 1.179
_exptl_crystal_description plate
_exptl_crystal_F_000 2100
_exptl_crystal_size_max 0.499
_exptl_crystal_size_mid 0.411
_exptl_crystal_size_min 0.214
_refine_diff_density_max 0.635
_refine_diff_density_min -0.529
_refine_diff_density_rms 0.058
_refine_ls_extinction_method none
_refine_ls_goodness_of_fit_ref 1.027
_refine_ls_hydrogen_treatment constr
_refine_ls_matrix_type full
_refine_ls_number_parameters 507
_refine_ls_number_reflns 11654
_refine_ls_number_restraints 23
_refine_ls_restrained_S_all 1.050
_refine_ls_R_factor_all 0.0548
_refine_ls_R_factor_gt 0.0422
_refine_ls_shift/su_max 0.001
_refine_ls_shift/su_mean 0.000
_refine_ls_structure_factor_coef Fsqd
_refine_ls_weighting_details 'w=1/[\s^2^(Fo^2^)+(0.0396P)^2^+6.2187P] where P=(Fo^2^+2Fc^2^)/3'
_refine_ls_weighting_scheme calc
_refine_ls_wR_factor_gt 0.0955
_refine_ls_wR_factor_ref 0.1021
_reflns_Friedel_coverage 0.000
_reflns_number_gt 9733
_reflns_number_total 11654
_reflns_threshold_expression 'I > 2\s(I)'
_cod_data_source_file d2sc01088g2.cif
_cod_data_source_block k_crypt_fendipptms
_cod_depositor_comments 'Adding full bibliography for 1567091--1567094.cif.'
_cod_database_code 1567093
_shelx_shelxl_version_number 2018/3
_shelx_space_group_comment
;
The symmetry employed for this shelxl refinement is uniquely defined
by the following loop, which should always be used as a source of
symmetry information in preference to the above space-group names.
They are only intended as comments.
;
_shelx_estimated_absorpt_t_max 0.911
_shelx_estimated_absorpt_t_min 0.809
_olex2_refinement_description
;
1. Fixed Uiso
 At 1.2 times of:
  All C(H) groups, All C(H,H) groups
 At 1.5 times of:
  All C(H,H,H) groups
2. Restrained distances
 K1-O009 \\sim K1-O0
 with sigma of 0.02
 K1-O00M \\sim K1-O00N
 with sigma of 0.02
 O009-C00Q \\sim O0-C0AA
 with sigma of 0.02
 O009-C01I \\sim O0-C1AA
 with sigma of 0.02
 N3-C015 \\sim N3-C0
 with sigma of 0.02
 N4-C01D \\sim N4-C3AA
 with sigma of 0.02
 O00M-C01C \\sim O00N-C2AA
 with sigma of 0.02
 O00M-C01R \\sim O00N-C01S
 with sigma of 0.02
 C00Q-C015 \\sim C0AA-C0
 with sigma of 0.02
 C01C-C01D \\sim C2AA-C3AA
 with sigma of 0.02
 C01I-C01R \\sim C1AA-C01S
 with sigma of 0.02
 K1-C00Q \\sim K1-C0AA
 with sigma of 0.04
 K1-C01C \\sim K1-C2AA
 with sigma of 0.04
 K1-C01I \\sim K1-C1AA
 with sigma of 0.04
 K1-C01R \\sim K1-C01S
 with sigma of 0.04
 O009-C015 \\sim O0-C0
 with sigma of 0.04
 O009-C01R \\sim O0-C01S
 with sigma of 0.04
 N3-C00Q \\sim N3-C0AA
 with sigma of 0.04
 N4-C01C \\sim N4-C2AA
 with sigma of 0.04
 O00M-C01D \\sim O00N-C3AA
 with sigma of 0.04
 O00M-C01I \\sim O00N-C1AA
 with sigma of 0.04
 C00Q-C01I \\sim C0AA-C1AA
 with sigma of 0.04
 C01C-C01R \\sim C2AA-C01S
 with sigma of 0.04
3. Uiso/Uaniso restraints and constraints
Uanis(C015) = Uanis(C00Q) = Uanis(C01I) = Uanis(C01R) = Uanis(C01C) =
Uanis(C01D) = Uanis(C01F) = Uanis(C00W) = Uanis(C00P) = Uanis(C00V) =
Uanis(C00S) = Uanis(C01A) = Uanis(C011) = Uanis(C014) = Uanis(C013) =
Uanis(C00Y) = Uanis(C012) = Uanis(C01H)
Uanis(O009) = Uanis(O00M) = Uanis(O007) = Uanis(C00P) = Uanis(O005) =
Uanis(O008) = Uanis(O006)
4. Others
 Fixed Sof: O009(0.5) O00M(0.5) C00Q(0.5) H00F(0.5) H00I(0.5) C015(0.5)
 H7(0.5) HD(0.5) C01C(0.5) H9(0.5) HF(0.5) C01D(0.5) H10(0.5) HG(0.5) C01I(0.5)
 H13(0.5) HJ(0.5) C01R(0.5) H14(0.5) HU(0.5) C0(0.5) H0A(0.5) H0B(0.5)
 C0AA(0.5) H0AA(0.5) H0AB(0.5) O0(0.5) C1AA(0.5) H1AA(0.5) H1AB(0.5) C01S(0.5)
 H15(0.5) HV(0.5) O00N(0.5) C2AA(0.5) H2AA(0.5) H2AB(0.5) C3AA(0.5) H3AA(0.5)
 H3AB(0.5)
5.a Ternary CH refined with riding coordinates:
 C00O(H00O), C00U(H00U), C010(H010), C016(H016)
5.b Secondary CH2 refined with riding coordinates:
 C00P(H00D,H00E), C00Q(H00F,H00I), C00S(H00J,H00K), C00V(H00M,H00P), C00W(H00Q,
 H00R), C00Y(H00S,H00V), C011(H3,H), C012(H4,HA), C013(H5,HB), C014(H6,HC),
 C015(H7,HD), C01A(H8,HE), C01C(H9,HF), C01D(H10,HG), C01F(H11,HH), C01H(H12,
 HI), C01I(H13,HJ), C01R(H14,HU), C0(H0A,H0B), C0AA(H0AA,H0AB), C1AA(H1AA,H1AB),
  C01S(H15,HV), C2AA(H2AA,H2AB), C3AA(H3AA,H3AB)
5.c Aromatic/amide H refined with riding coordinates:
 C00G(H00G), C00H(H00H), C00L(H00L), C00N(H00N), C00T(H00T), C00X(H00X)
5.d Idealised Me refined as rotating group:
 C00Z(H00A,H00B,H00C), C017(H01A,H01B,H01C), C018(H01D,H01E,H01F), C019(H01G,
 H01H,H01I), C01B(H01J,H01K,H01L), C01E(H01M,H01N,H01O), C01G(H01P,H01Q,H01R),
 C01J(H01S,H01T,H01U), C01K(H01V,H01W,H01X), C01L(H01Y,HK,HL), C01M(H01Z,HM,HN),
  C01N(H01,HO,HP), C01O(H1,HQ,HR), C01P(H2,HS,HT)
;
_olex2_submission_special_instructions 'No special instructions were received'

loop_
_space_group_symop_operation_xyz
'x, y, z'
'-x+1/2, y+1/2, -z+1/2'
'-x, -y, -z'
'x-1/2, -y-1/2, z-1/2'

loop_
_atom_site_label
_atom_site_type_symbol
_atom_site_fract_x
_atom_site_fract_y
_atom_site_fract_z
_atom_site_U_iso_or_equiv
_atom_site_adp_type
_atom_site_occupancy
_atom_site_site_symmetry_order
_atom_site_calc_flag
_atom_site_refinement_flags_posn
_atom_site_refinement_flags_adp
_atom_site_refinement_flags_occupancy
_atom_site_disorder_assembly
_atom_site_disorder_group
Fe1 Fe 0.70935(2) 0.75477(2) 0.48698(2) 0.01703(7) Uani 1 1 d . . . . .
K1 K 0.83347(2) 0.24687(3) 0.52870(2) 0.02036(9) Uani 1 1 d D . . . .
Si2 Si 0.62897(3) 0.65322(4) 0.36540(2) 0.01865(12) Uani 1 1 d . . . . .
Si1 Si 0.64699(3) 0.87082(4) 0.57471(2) 0.02102(12) Uani 1 1 d . . . . .
O005 O 0.90645(8) 0.08569(10) 0.49788(6) 0.02318(11) Uani 1 1 d . . . . .
O006 O 0.70149(8) 0.28237(10) 0.56275(6) 0.02318(11) Uani 1 1 d . . . . .
O007 O 0.69213(8) 0.23038(10) 0.43696(6) 0.02318(11) Uani 1 1 d . . . . .
O008 O 0.90240(8) 0.11354(10) 0.62354(6) 0.02318(11) Uani 1 1 d . . . . .
O009 O 0.8722(2) 0.4202(3) 0.5741(2) 0.02318(11) Uani 0.5 1 d D . P A 1
N1 N 0.70064(9) 0.77263(11) 0.56980(7) 0.0175(3) Uani 1 1 d . . . . .
N2 N 0.69078(9) 0.74283(11) 0.39811(7) 0.0165(3) Uani 1 1 d . . . . .
N3 N 0.84337(9) 0.29231(12) 0.66385(7) 0.0202(3) Uani 1 1 d D . . . .
N4 N 0.82760(10) 0.21408(12) 0.39154(7) 0.0213(3) Uani 1 1 d D . . . .
C00E C 0.68798(10) 0.63336(13) 0.63419(8) 0.0166(4) Uani 1 1 d . . . . .
C00F C 0.72105(10) 0.80498(13) 0.36077(8) 0.0152(4) Uani 1 1 d . . . . .
C00G C 0.82764(10) 0.67489(14) 0.71949(8) 0.0186(4) Uani 1 1 d . . . . .
H00G H 0.875587 0.688630 0.748536 0.022 Uiso 1 1 calc R U . . .
C00H C 0.71655(11) 0.57827(13) 0.68790(8) 0.0178(4) Uani 1 1 d . . . . .
H00H H 0.687724 0.525501 0.695266 0.021 Uiso 1 1 calc R U . . .
C00I C 0.72999(10) 0.71286(12) 0.62266(8) 0.0142(3) Uani 1 1 d . . . . .
C00J C 0.79400(11) 0.78810(13) 0.35222(8) 0.0172(4) Uani 1 1 d . . . . .
C00K C 0.80130(10) 0.73232(13) 0.66661(8) 0.0157(4) Uani 1 1 d . . . . .
C00L C 0.82181(11) 0.84843(14) 0.31376(9) 0.0199(4) Uani 1 1 d . . . . .
H00L H 0.870782 0.836562 0.308424 0.024 Uiso 1 1 calc R U . . .
O00M O 0.87996(19) 0.3909(2) 0.45329(15) 0.02318(11) Uani 0.5 1 d D . P A 1
C00N C 0.78593(11) 0.59845(14) 0.73088(8) 0.0191(4) Uani 1 1 d . . . . .
H00N H 0.804492 0.560454 0.767499 0.023 Uiso 1 1 calc R U . . .
C00O C 0.84262(11) 0.70509(14) 0.38463(9) 0.0203(4) Uani 1 1 d . . . . .
H00O H 0.810444 0.665059 0.404470 0.024 Uiso 1 1 calc R U . . .
C00P C 0.87221(12) 0.05359(15) 0.43518(9) 0.02318(11) Uani 1 1 d . . . . .
H00D H 0.818074 0.037178 0.429728 0.028 Uiso 1 1 calc R U . . .
H00E H 0.898839 -0.003872 0.426398 0.028 Uiso 1 1 calc R U . . .
C00Q C 0.8732(7) 0.4589(8) 0.6336(4) 0.02318(11) Uani 0.5 1 d D . P A 1
H00F H 0.823191 0.487792 0.631606 0.028 Uiso 0.5 1 calc R U P A 1
H00I H 0.912778 0.508928 0.645834 0.028 Uiso 0.5 1 calc R U P A 1
C00R C 0.67880(11) 0.88450(13) 0.32981(9) 0.0199(4) Uani 1 1 d . . . . .
C00S C 0.95447(12) 0.05100(15) 0.60640(9) 0.02318(11) Uani 1 1 d . . . . .
H00J H 0.969295 -0.000935 0.637689 0.028 Uiso 1 1 calc R U . . .
H00K H 1.001060 0.086141 0.605426 0.028 Uiso 1 1 calc R U . . .
C00T C 0.77997(12) 0.92516(14) 0.28315(9) 0.0225(4) Uani 1 1 d . . . . .
H00T H 0.799551 0.965192 0.256775 0.027 Uiso 1 1 calc R U . . .
C00U C 0.85043(11) 0.81416(14) 0.65586(9) 0.0214(4) Uani 1 1 d . . . . .
H00U H 0.818791 0.852767 0.620031 0.026 Uiso 1 1 calc R U . . .
C00V C 0.91659(12) 0.01038(14) 0.54250(9) 0.02318(11) Uani 1 1 d . . . . .
H00M H 0.948745 -0.040255 0.532147 0.028 Uiso 1 1 calc R U . . .
H00P H 0.866655 -0.017530 0.541839 0.028 Uiso 1 1 calc R U . . .
C00W C 0.87804(12) 0.13279(14) 0.39047(9) 0.02318(11) Uani 1 1 d . . . . .
H00Q H 0.931389 0.155606 0.401474 0.028 Uiso 1 1 calc R U . . .
H00R H 0.865353 0.106943 0.347133 0.028 Uiso 1 1 calc R U . . .
C00X C 0.70909(12) 0.94234(14) 0.29175(9) 0.0225(4) Uani 1 1 d . . . . .
H00X H 0.680234 0.995142 0.271099 0.027 Uiso 1 1 calc R U . . .
C00Y C 0.63279(11) 0.25001(15) 0.51979(9) 0.02318(11) Uani 1 1 d . . . . .
H00S H 0.588504 0.278619 0.530450 0.028 Uiso 1 1 calc R U . . .
H00V H 0.629086 0.179972 0.522653 0.028 Uiso 1 1 calc R U . . .
C00Z C 0.55235(12) 0.86908(15) 0.51449(10) 0.0269(4) Uani 1 1 d . . . . .
H00A H 0.559546 0.874353 0.472362 0.040 Uiso 1 1 calc R U . . .
H00B H 0.521584 0.922703 0.521718 0.040 Uiso 1 1 calc R U . . .
H00C H 0.526163 0.809265 0.517739 0.040 Uiso 1 1 calc R U . . .
C010 C 0.61267(11) 0.60513(14) 0.58801(9) 0.0236(4) Uani 1 1 d . . . . .
H010 H 0.599217 0.654603 0.554212 0.028 Uiso 1 1 calc R U . . .
C011 C 0.87267(12) 0.20845(15) 0.70289(9) 0.02318(11) Uani 1 1 d . . . . .
H3 H 0.829826 0.164250 0.700680 0.028 Uiso 1 1 calc R U . . .
H H 0.892927 0.229030 0.747252 0.028 Uiso 1 1 calc R U . . .
C012 C 0.63208(12) 0.27785(15) 0.45415(9) 0.02318(11) Uani 1 1 d . . . . .
H4 H 0.582492 0.260493 0.424373 0.028 Uiso 1 1 calc R U . . .
HA H 0.638651 0.347560 0.451953 0.028 Uiso 1 1 calc R U . . .
C013 C 0.70460(12) 0.25956(14) 0.62632(9) 0.02318(11) Uani 1 1 d . . . . .
H5 H 0.714641 0.190752 0.633938 0.028 Uiso 1 1 calc R U . . .
HB H 0.655254 0.274727 0.634316 0.028 Uiso 1 1 calc R U . . .
C014 C 0.76733(11) 0.31668(15) 0.66964(9) 0.02318(11) Uani 1 1 d . . . . .
H6 H 0.757639 0.385143 0.660223 0.028 Uiso 1 1 calc R U . . .
HC H 0.766497 0.305844 0.713660 0.028 Uiso 1 1 calc R U . . .
C015 C 0.8903(6) 0.3797(7) 0.6809(5) 0.02318(11) Uani 0.5 1 d D . P A 1
H7 H 0.944474 0.361737 0.688653 0.028 Uiso 0.5 1 calc R U P A 1
HD H 0.883853 0.404313 0.721019 0.028 Uiso 0.5 1 calc R U P A 1
C016 C 0.60160(12) 0.90980(15) 0.33870(11) 0.0296(5) Uani 1 1 d . . . . .
H016 H 0.584886 0.855590 0.360926 0.036 Uiso 1 1 calc R U . . .
C017 C 0.53631(12) 0.66090(16) 0.38595(10) 0.0290(5) Uani 1 1 d . . . . .
H01A H 0.545859 0.654812 0.431633 0.044 Uiso 1 1 calc R U . . .
H01B H 0.502515 0.609473 0.364829 0.044 Uiso 1 1 calc R U . . .
H01C H 0.512160 0.722414 0.372113 0.044 Uiso 1 1 calc R U . . .
C018 C 0.66877(14) 0.53181(15) 0.38972(11) 0.0326(5) Uani 1 1 d . . . . .
H01D H 0.714410 0.521974 0.375542 0.049 Uiso 1 1 calc R U . . .
H01E H 0.630521 0.483605 0.370641 0.049 Uiso 1 1 calc R U . . .
H01F H 0.682194 0.526342 0.435687 0.049 Uiso 1 1 calc R U . . .
C019 C 0.91829(12) 0.77564(16) 0.63592(11) 0.0299(5) Uani 1 1 d . . . . .
H01G H 0.949461 0.735238 0.669457 0.045 Uiso 1 1 calc R U . . .
H01H H 0.949138 0.828847 0.628206 0.045 Uiso 1 1 calc R U . . .
H01I H 0.899812 0.738115 0.597294 0.045 Uiso 1 1 calc R U . . .
C01A C 0.93440(11) 0.15562(15) 0.68373(9) 0.02318(11) Uani 1 1 d . . . . .
H8 H 0.975673 0.200121 0.681824 0.028 Uiso 1 1 calc R U . . .
HE H 0.956364 0.105654 0.715116 0.028 Uiso 1 1 calc R U . . .
C01B C 0.61979(13) 0.50987(17) 0.55698(11) 0.0333(5) Uani 1 1 d . . . . .
H01J H 0.662388 0.512639 0.538262 0.050 Uiso 1 1 calc R U . . .
H01K H 0.572484 0.496544 0.524032 0.050 Uiso 1 1 calc R U . . .
H01L H 0.629061 0.459294 0.588716 0.050 Uiso 1 1 calc R U . . .
C01C C 0.9096(4) 0.3527(7) 0.4051(4) 0.02318(11) Uani 0.5 1 d D . P A 1
H9 H 0.952524 0.308875 0.423503 0.028 Uiso 0.5 1 calc R U P A 1
HF H 0.928049 0.404388 0.382768 0.028 Uiso 0.5 1 calc R U P A 1
C01D C 0.8450(5) 0.3003(6) 0.3609(4) 0.02318(11) Uani 0.5 1 d D . P A 1
H10 H 0.799406 0.341729 0.348731 0.028 Uiso 0.5 1 calc R U P A 1
HG H 0.858993 0.282865 0.322254 0.028 Uiso 0.5 1 calc R U P A 1
C01E C 0.60832(13) 0.65414(16) 0.27744(9) 0.0295(5) Uani 1 1 d . . . . .
H01M H 0.581033 0.712680 0.260584 0.044 Uiso 1 1 calc R U . . .
H01N H 0.576794 0.598945 0.259756 0.044 Uiso 1 1 calc R U . . .
H01O H 0.656323 0.651276 0.266005 0.044 Uiso 1 1 calc R U . . .
C01F C 0.74922(11) 0.19019(15) 0.35562(9) 0.02318(11) Uani 1 1 d . . . . .
H11 H 0.739487 0.122423 0.362802 0.028 Uiso 1 1 calc R U . . .
HH H 0.743947 0.198438 0.310151 0.028 Uiso 1 1 calc R U . . .
C01G C 0.60645(14) 0.9982(2) 0.37924(11) 0.0408(6) Uani 1 1 d . . . . .
H01P H 0.647184 0.990221 0.418557 0.061 Uiso 1 1 calc R U . . .
H01Q H 0.557785 1.007777 0.388838 0.061 Uiso 1 1 calc R U . . .
H01R H 0.617490 1.053730 0.356446 0.061 Uiso 1 1 calc R U . . .
C01H C 0.69009(12) 0.25057(15) 0.37332(9) 0.02318(11) Uani 1 1 d . . . . .
H12 H 0.700909 0.318813 0.368840 0.028 Uiso 1 1 calc R U . . .
HI H 0.638858 0.236211 0.345057 0.028 Uiso 1 1 calc R U . . .
C01I C 0.8701(4) 0.4947(6) 0.5299(3) 0.02318(11) Uani 0.5 1 d D . P A 1
H13 H 0.918896 0.530010 0.540944 0.028 Uiso 0.5 1 calc R U P A 1
HJ H 0.828383 0.539892 0.529549 0.028 Uiso 0.5 1 calc R U P A 1
C01J C 0.54813(12) 0.60029(19) 0.61885(13) 0.0436(7) Uani 1 1 d . . . . .
H01S H 0.559951 0.552044 0.652171 0.065 Uiso 1 1 calc R U . . .
H01T H 0.500634 0.583309 0.587184 0.065 Uiso 1 1 calc R U . . .
H01U H 0.542239 0.662387 0.637076 0.065 Uiso 1 1 calc R U . . .
C01K C 0.62663(19) 0.87568(19) 0.65326(11) 0.0496(8) Uani 1 1 d . . . . .
H01V H 0.598165 0.818758 0.658670 0.074 Uiso 1 1 calc R U . . .
H01W H 0.596334 0.932498 0.655281 0.074 Uiso 1 1 calc R U . . .
H01X H 0.674778 0.878339 0.686810 0.074 Uiso 1 1 calc R U . . .
C01L C 0.69428(15) 0.98639(16) 0.56721(14) 0.0477(7) Uani 1 1 d . . . . .
H01Y H 0.740286 0.993578 0.602581 0.072 Uiso 1 1 calc R U . . .
HK H 0.659151 1.038913 0.567578 0.072 Uiso 1 1 calc R U . . .
HL H 0.708207 0.987280 0.527547 0.072 Uiso 1 1 calc R U . . .
C01M C 0.87483(16) 0.87954(19) 0.71292(12) 0.0470(7) Uani 1 1 d . . . . .
H01Z H 0.829691 0.901058 0.724669 0.070 Uiso 1 1 calc R U . . .
HM H 0.901759 0.934753 0.702557 0.070 Uiso 1 1 calc R U . . .
HN H 0.908745 0.844875 0.748236 0.070 Uiso 1 1 calc R U . . .
C01N C 0.86826(19) 0.6428(2) 0.33866(13) 0.0543(8) Uani 1 1 d . . . . .
H01 H 0.823530 0.616712 0.307591 0.082 Uiso 1 1 calc R U . . .
HO H 0.899626 0.590616 0.361503 0.082 Uiso 1 1 calc R U . . .
HP H 0.898237 0.680852 0.317083 0.082 Uiso 1 1 calc R U . . .
C01O C 0.54024(15) 0.9259(2) 0.27632(15) 0.0615(9) Uani 1 1 d . . . . .
H1 H 0.552940 0.982593 0.255519 0.092 Uiso 1 1 calc R U . . .
HQ H 0.490743 0.935025 0.284523 0.092 Uiso 1 1 calc R U . . .
HR H 0.537787 0.870417 0.249004 0.092 Uiso 1 1 calc R U . . .
C01P C 0.9104(2) 0.7397(2) 0.43689(16) 0.0710(12) Uani 1 1 d . . . . .
H2 H 0.943382 0.778833 0.418840 0.106 Uiso 1 1 calc R U . . .
HS H 0.939275 0.684852 0.458592 0.106 Uiso 1 1 calc R U . . .
HT H 0.892388 0.777687 0.466983 0.106 Uiso 1 1 calc R U . . .
C01R C 0.8566(2) 0.4479(3) 0.46648(18) 0.02318(11) Uani 0.5 1 d D . P A 1
H14 H 0.801174 0.434897 0.452846 0.028 Uiso 0.5 1 calc R U P A 1
HU H 0.865051 0.499211 0.438528 0.028 Uiso 0.5 1 calc R U P A 1
C0 C 0.9012(4) 0.3673(5) 0.6841(4) 0.0182(15) Uani 0.5 1 d D . P A 2
H0A H 0.952011 0.341085 0.685861 0.022 Uiso 0.5 1 calc R U P A 2
H0B H 0.902349 0.388851 0.726972 0.022 Uiso 0.5 1 calc R U P A 2
C0AA C 0.8843(4) 0.4518(6) 0.6392(3) 0.0142(13) Uani 0.5 1 d D . P A 2
H0AA H 0.830490 0.471549 0.631349 0.017 Uiso 0.5 1 calc R U P A 2
H0AB H 0.917274 0.506304 0.657976 0.017 Uiso 0.5 1 calc R U P A 2
O0 O 0.89846(15) 0.4247(2) 0.58258(14) 0.0162(7) Uani 0.5 1 d D . P A 2
C1AA C 0.8904(2) 0.4989(4) 0.5378(2) 0.0202(12) Uani 0.5 1 d D . P A 2
H1AA H 0.916511 0.557071 0.558244 0.024 Uiso 0.5 1 calc R U P A 2
H1AB H 0.835806 0.513866 0.518936 0.024 Uiso 0.5 1 calc R U P A 2
C01S C 0.9256(3) 0.4653(3) 0.48755(18) 0.0257(9) Uani 0.5 1 d D . P A 2
H15 H 0.905984 0.505938 0.449945 0.031 Uiso 0.5 1 calc R U P A 2
HV H 0.981297 0.476037 0.502954 0.031 Uiso 0.5 1 calc R U P A 2
O00N O 0.91465(16) 0.37859(19) 0.47021(12) 0.0175(6) Uani 0.5 1 d D . P A 2
C2AA C 0.9263(2) 0.3493(5) 0.4125(3) 0.0162(12) Uani 0.5 1 d D . P A 2
H2AA H 0.971099 0.306500 0.421976 0.019 Uiso 0.5 1 calc R U P A 2
H2AB H 0.939183 0.406167 0.391179 0.019 Uiso 0.5 1 calc R U P A 2
C3AA C 0.8603(3) 0.2986(5) 0.3667(3) 0.0193(13) Uani 0.5 1 d D . P A 2
H3AA H 0.818883 0.345409 0.350923 0.023 Uiso 0.5 1 calc R U P A 2
H3AB H 0.877504 0.277520 0.330259 0.023 Uiso 0.5 1 calc R U P A 2

loop_
_atom_site_aniso_label
_atom_site_aniso_U_11
_atom_site_aniso_U_22
_atom_site_aniso_U_33
_atom_site_aniso_U_23
_atom_site_aniso_U_13
_atom_site_aniso_U_12
Fe1 0.02249(14) 0.01772(14) 0.01092(12) 0.00134(10) 0.00477(10) -0.00088(11)
K1 0.0185(2) 0.0261(2) 0.01764(19) -0.00499(16) 0.00699(15) -0.00100(17)
Si2 0.0280(3) 0.0157(3) 0.0137(2) 0.00018(19) 0.0084(2) -0.0039(2)
Si1 0.0340(3) 0.0113(2) 0.0147(2) 0.00047(19) 0.0017(2) 0.0022(2)
O005 0.0248(2) 0.0235(2) 0.0217(2) -0.00028(17) 0.00743(18) 0.00174(18)
O006 0.0248(2) 0.0235(2) 0.0217(2) -0.00028(17) 0.00743(18) 0.00174(18)
O007 0.0248(2) 0.0235(2) 0.0217(2) -0.00028(17) 0.00743(18) 0.00174(18)
O008 0.0248(2) 0.0235(2) 0.0217(2) -0.00028(17) 0.00743(18) 0.00174(18)
O009 0.0248(2) 0.0235(2) 0.0217(2) -0.00028(17) 0.00743(18) 0.00174(18)
N1 0.0282(9) 0.0131(7) 0.0103(7) 0.0015(6) 0.0042(6) -0.0008(6)
N2 0.0218(8) 0.0168(8) 0.0124(7) 0.0019(6) 0.0072(6) -0.0008(6)
N3 0.0223(8) 0.0215(8) 0.0195(8) -0.0019(7) 0.0105(7) -0.0039(7)
N4 0.0262(9) 0.0193(8) 0.0180(8) 0.0000(6) 0.0055(7) 0.0020(7)
C00E 0.0177(9) 0.0140(9) 0.0172(8) 0.0006(7) 0.0035(7) 0.0009(7)
C00F 0.0207(9) 0.0153(9) 0.0096(8) -0.0003(7) 0.0044(7) -0.0021(7)
C00G 0.0157(9) 0.0236(10) 0.0148(8) -0.0041(7) 0.0014(7) 0.0048(7)
C00H 0.0217(9) 0.0146(9) 0.0198(9) 0.0029(7) 0.0104(7) 0.0028(7)
C00I 0.0198(9) 0.0127(8) 0.0105(8) -0.0012(6) 0.0048(7) 0.0017(7)
C00J 0.0226(10) 0.0160(9) 0.0124(8) -0.0016(7) 0.0038(7) -0.0021(7)
C00K 0.0160(9) 0.0165(9) 0.0159(8) -0.0042(7) 0.0064(7) 0.0005(7)
C00L 0.0227(10) 0.0210(10) 0.0183(9) -0.0015(7) 0.0097(8) -0.0035(8)
O00M 0.0248(2) 0.0235(2) 0.0217(2) -0.00028(17) 0.00743(18) 0.00174(18)
C00N 0.0247(10) 0.0200(9) 0.0130(8) 0.0039(7) 0.0059(7) 0.0103(8)
C00O 0.0221(10) 0.0180(9) 0.0209(9) 0.0018(8) 0.0062(8) 0.0012(8)
C00P 0.0248(2) 0.0235(2) 0.0217(2) -0.00028(17) 0.00743(18) 0.00174(18)
C00Q 0.0248(2) 0.0235(2) 0.0217(2) -0.00028(17) 0.00743(18) 0.00174(18)
C00R 0.0219(10) 0.0166(9) 0.0201(9) 0.0015(7) 0.0042(8) -0.0003(7)
C00S 0.0248(2) 0.0235(2) 0.0217(2) -0.00028(17) 0.00743(18) 0.00174(18)
C00T 0.0330(11) 0.0190(10) 0.0163(9) 0.0030(7) 0.0083(8) -0.0075(8)
C00U 0.0193(10) 0.0218(10) 0.0244(10) -0.0054(8) 0.0082(8) -0.0058(8)
C00V 0.0248(2) 0.0235(2) 0.0217(2) -0.00028(17) 0.00743(18) 0.00174(18)
C00W 0.0248(2) 0.0235(2) 0.0217(2) -0.00028(17) 0.00743(18) 0.00174(18)
C00X 0.0275(10) 0.0166(9) 0.0197(9) 0.0052(7) 0.0005(8) -0.0018(8)
C00Y 0.0248(2) 0.0235(2) 0.0217(2) -0.00028(17) 0.00743(18) 0.00174(18)
C00Z 0.0244(11) 0.0237(10) 0.0323(11) -0.0013(9) 0.0074(9) 0.0030(8)
C010 0.0229(10) 0.0153(9) 0.0263(10) 0.0044(8) -0.0036(8) -0.0026(8)
C011 0.0248(2) 0.0235(2) 0.0217(2) -0.00028(17) 0.00743(18) 0.00174(18)
C012 0.0248(2) 0.0235(2) 0.0217(2) -0.00028(17) 0.00743(18) 0.00174(18)
C013 0.0248(2) 0.0235(2) 0.0217(2) -0.00028(17) 0.00743(18) 0.00174(18)
C014 0.0248(2) 0.0235(2) 0.0217(2) -0.00028(17) 0.00743(18) 0.00174(18)
C015 0.0248(2) 0.0235(2) 0.0217(2) -0.00028(17) 0.00743(18) 0.00174(18)
C016 0.0223(10) 0.0204(10) 0.0465(13) 0.0103(9) 0.0103(9) 0.0023(8)
C017 0.0303(11) 0.0295(11) 0.0294(11) -0.0036(9) 0.0116(9) -0.0103(9)
C018 0.0484(14) 0.0160(10) 0.0334(12) -0.0006(9) 0.0116(10) -0.0018(9)
C019 0.0247(11) 0.0336(12) 0.0353(12) -0.0013(9) 0.0148(9) -0.0031(9)
C01A 0.0248(2) 0.0235(2) 0.0217(2) -0.00028(17) 0.00743(18) 0.00174(18)
C01B 0.0251(11) 0.0422(13) 0.0309(11) -0.0167(10) 0.0052(9) -0.0039(10)
C01C 0.0248(2) 0.0235(2) 0.0217(2) -0.00028(17) 0.00743(18) 0.00174(18)
C01D 0.0248(2) 0.0235(2) 0.0217(2) -0.00028(17) 0.00743(18) 0.00174(18)
C01E 0.0408(12) 0.0312(12) 0.0162(9) -0.0031(8) 0.0077(9) -0.0101(10)
C01F 0.0248(2) 0.0235(2) 0.0217(2) -0.00028(17) 0.00743(18) 0.00174(18)
C01G 0.0320(13) 0.0578(17) 0.0356(12) -0.0064(12) 0.0143(10) 0.0080(12)
C01H 0.0248(2) 0.0235(2) 0.0217(2) -0.00028(17) 0.00743(18) 0.00174(18)
C01I 0.0248(2) 0.0235(2) 0.0217(2) -0.00028(17) 0.00743(18) 0.00174(18)
C01J 0.0166(11) 0.0477(15) 0.0619(16) -0.0299(13) 0.0036(11) 0.0010(10)
C01K 0.091(2) 0.0366(14) 0.0238(11) 0.0021(10) 0.0206(13) 0.0338(14)
C01L 0.0454(15) 0.0169(11) 0.0641(17) 0.0060(11) -0.0119(13) -0.0046(10)
C01M 0.0606(17) 0.0442(15) 0.0474(15) -0.0260(12) 0.0337(13) -0.0346(13)
C01N 0.085(2) 0.0440(16) 0.0413(14) 0.0105(12) 0.0306(15) 0.0406(15)
C01O 0.0283(14) 0.074(2) 0.068(2) -0.0311(17) -0.0094(13) 0.0160(14)
C01P 0.079(2) 0.0301(14) 0.064(2) 0.0108(13) -0.0457(17) -0.0007(14)
C01R 0.0248(2) 0.0235(2) 0.0217(2) -0.00028(17) 0.00743(18) 0.00174(18)
C0 0.018(3) 0.021(3) 0.0119(18) 0.003(2) -0.001(2) -0.006(2)
C0AA 0.012(3) 0.017(2) 0.013(2) -0.0059(18) 0.003(2) -0.001(2)
O0 0.0232(17) 0.0161(13) 0.0126(14) 0.0025(11) 0.0102(14) 0.0087(15)
C1AA 0.032(3) 0.0120(18) 0.015(2) 0.0042(16) 0.005(2) 0.008(2)
C01S 0.039(2) 0.022(2) 0.0189(18) -0.0003(16) 0.0118(17) -0.0090(18)
O00N 0.0166(13) 0.0206(14) 0.0170(13) -0.0032(11) 0.0076(11) 0.0022(11)
C2AA 0.018(3) 0.020(2) 0.013(2) -0.0006(18) 0.008(2) -0.001(2)
C3AA 0.015(3) 0.026(2) 0.014(2) 0.0100(17) -0.001(2) 0.009(2)

loop_
_atom_type_symbol
_atom_type_description
_atom_type_scat_dispersion_real
_atom_type_scat_dispersion_imag
_atom_type_scat_source
C C 0.0033 0.0016 'International Tables Vol C Tables 4.2.6.8 and 6.1.1.4'
H H 0.0000 0.0000 'International Tables Vol C Tables 4.2.6.8 and 6.1.1.4'
Fe Fe 0.3463 0.8444 'International Tables Vol C Tables 4.2.6.8 and 6.1.1.4'
K K 0.2009 0.2494 'International Tables Vol C Tables 4.2.6.8 and 6.1.1.4'
N N 0.0061 0.0033 'International Tables Vol C Tables 4.2.6.8 and 6.1.1.4'
O O 0.0106 0.0060 'International Tables Vol C Tables 4.2.6.8 and 6.1.1.4'
Si Si 0.0817 0.0704 'International Tables Vol C Tables 4.2.6.8 and 6.1.1.4'

loop_
_geom_angle_atom_site_label_1
_geom_angle_atom_site_label_2
_geom_angle_atom_site_label_3
_geom_angle
_geom_angle_site_symmetry_1
_geom_angle_site_symmetry_3
_geom_angle_publ_flag
N1 Fe1 N2 165.34(7) . . ?
O005 K1 O007 99.27(4) . . ?
O005 K1 O008 60.20(4) . . ?
O005 K1 N3 120.77(4) . . ?
O005 K1 N4 61.43(4) . . ?
O005 K1 O00M 100.81(7) . . ?
O005 K1 O0 129.20(6) . . ?
O005 K1 O00N 93.97(6) . . ?
O006 K1 O005 136.17(4) . . ?
O006 K1 O007 61.09(4) . . ?
O006 K1 O008 99.11(4) . . ?
O006 K1 N3 60.38(4) . . ?
O006 K1 N4 120.64(4) . . ?
O006 K1 O00M 116.73(7) . . ?
O006 K1 O0 91.19(6) . . ?
O006 K1 O00N 127.00(6) . . ?
O007 K1 O008 127.44(4) . . ?
O007 K1 N3 121.40(4) . . ?
O007 K1 N4 59.95(4) . . ?
O007 K1 O00M 90.03(7) . . ?
O007 K1 O0 124.02(6) . . ?
O007 K1 O00N 102.27(7) . . ?
O008 K1 N3 60.96(4) . . ?
O008 K1 N4 121.52(4) . . ?
O008 K1 O00M 138.37(8) . . ?
O008 K1 O0 102.81(7) . . ?
O008 K1 O00N 125.25(7) . . ?
O009 K1 O005 137.54(9) . . ?
O009 K1 O006 83.80(9) . . ?
O009 K1 O007 116.25(9) . . ?
O009 K1 O008 108.13(10) . . ?
O009 K1 N3 59.65(10) . . ?
O009 K1 N4 116.58(10) . . ?
O009 K1 O00M 59.10(11) . . ?
N3 K1 N4 176.21(5) . . ?
O00M K1 N3 118.53(7) . . ?
O00M K1 N4 57.68(7) . . ?
O0 K1 N3 60.14(7) . . ?
O0 K1 N4 116.09(7) . . ?
O0 K1 O00N 54.98(8) . . ?
O00N K1 N3 114.36(6) . . ?
O00N K1 N4 61.96(6) . . ?
N2 Si2 C017 112.90(9) . . ?
N2 Si2 C018 113.07(9) . . ?
N2 Si2 C01E 110.53(9) . . ?
C018 Si2 C017 106.68(11) . . ?
C018 Si2 C01E 104.66(10) . . ?
C01E Si2 C017 108.57(10) . . ?
N1 Si1 C00Z 112.15(9) . . ?
N1 Si1 C01K 110.70(9) . . ?
N1 Si1 C01L 114.01(11) . . ?
C00Z Si1 C01K 106.06(12) . . ?
C00Z Si1 C01L 107.91(11) . . ?
C01L Si1 C01K 105.50(14) . . ?
C00P O005 K1 112.50(11) . . ?
C00V O005 K1 114.19(11) . . ?
C00V O005 C00P 112.07(15) . . ?
C00Y O006 K1 115.77(11) . . ?
C00Y O006 C013 111.75(15) . . ?
C013 O006 K1 115.52(11) . . ?
C012 O007 K1 112.93(11) . . ?
C012 O007 C01H 111.21(14) . . ?
C01H O007 K1 117.41(11) . . ?
C00S O008 K1 113.78(11) . . ?
C00S O008 C01A 112.07(15) . . ?
C01A O008 K1 113.49(11) . . ?
C00Q O009 K1 129.4(5) . . ?
C00Q O009 C01I 110.1(6) . . ?
C01I O009 K1 117.5(4) . . ?
Si1 N1 Fe1 111.82(8) . . ?
C00I N1 Fe1 127.05(12) . . ?
C00I N1 Si1 121.05(12) . . ?
Si2 N2 Fe1 113.98(8) . . ?
C00F N2 Fe1 124.14(12) . . ?
C00F N2 Si2 121.78(12) . . ?
C011 N3 K1 108.88(11) . . ?
C011 N3 C014 109.43(15) . . ?
C011 N3 C015 115.1(4) . . ?
C011 N3 C0 106.5(3) . . ?
C014 N3 K1 109.91(11) . . ?
C014 N3 C015 106.1(5) . . ?
C015 N3 K1 107.3(5) . . ?
C0 N3 K1 107.0(4) . . ?
C0 N3 C014 115.0(3) . . ?
C00W N4 K1 106.66(11) . . ?
C00W N4 C3AA 107.0(3) . . ?
C01D N4 K1 112.6(4) . . ?
C01D N4 C00W 114.6(4) . . ?
C01D N4 C01F 104.1(4) . . ?
C01F N4 K1 109.29(11) . . ?
C01F N4 C00W 109.51(15) . . ?
C01F N4 C3AA 114.3(2) . . ?
C3AA N4 K1 109.8(3) . . ?
C00H C00E C00I 119.97(17) . . ?
C00H C00E C010 118.76(17) . . ?
C00I C00E C010 121.26(16) . . ?
N2 C00F C00J 120.67(16) . . ?
N2 C00F C00R 121.18(16) . . ?
C00J C00F C00R 118.14(16) . . ?
C00K C00G H00G 119.1 . . ?
C00N C00G H00G 119.1 . . ?
C00N C00G C00K 121.75(17) . . ?
C00E C00H H00H 119.2 . . ?
C00N C00H C00E 121.63(17) . . ?
C00N C00H H00H 119.2 . . ?
N1 C00I C00E 121.10(16) . . ?
C00K C00I N1 120.93(16) . . ?
C00K C00I C00E 117.95(16) . . ?
C00F C00J C00O 120.86(16) . . ?
C00L C00J C00F 119.80(17) . . ?
C00L C00J C00O 119.33(17) . . ?
C00G C00K C00I 119.97(17) . . ?
C00G C00K C00U 119.39(17) . . ?
C00I C00K C00U 120.62(16) . . ?
C00J C00L H00L 119.1 . . ?
C00T C00L C00J 121.75(18) . . ?
C00T C00L H00L 119.1 . . ?
C01C O00M K1 113.6(4) . . ?
C01R O00M K1 100.1(3) . . ?
C01R O00M C01C 144.0(6) . . ?
C00G C00N C00H 118.72(17) . . ?
C00G C00N H00N 120.6 . . ?
C00H C00N H00N 120.6 . . ?
C00J C00O H00O 107.5 . . ?
C01N C00O C00J 112.18(17) . . ?
C01N C00O H00O 107.5 . . ?
C01N C00O C01P 110.9(2) . . ?
C01P C00O C00J 110.98(17) . . ?
C01P C00O H00O 107.5 . . ?
O005 C00P H00D 110.1 . . ?
O005 C00P H00E 110.1 . . ?
O005 C00P C00W 108.13(16) . . ?
H00D C00P H00E 108.4 . . ?
C00W C00P H00D 110.1 . . ?
C00W C00P H00E 110.1 . . ?
O009 C00Q H00F 110.1 . . ?
O009 C00Q H00I 110.1 . . ?
O009 C00Q C015 107.9(9) . . ?
H00F C00Q H00I 108.4 . . ?
C015 C00Q H00F 110.1 . . ?
C015 C00Q H00I 110.1 . . ?
C00F C00R C016 121.35(17) . . ?
C00X C00R C00F 119.76(18) . . ?
C00X C00R C016 118.86(17) . . ?
O008 C00S H00J 110.0 . . ?
O008 C00S H00K 110.0 . . ?
O008 C00S C00V 108.63(16) . . ?
H00J C00S H00K 108.3 . . ?
C00V C00S H00J 110.0 . . ?
C00V C00S H00K 110.0 . . ?
C00L C00T H00T 120.7 . . ?
C00X C00T C00L 118.64(17) . . ?
C00X C00T H00T 120.7 . . ?
C00K C00U H00U 107.4 . . ?
C00K C00U C019 109.92(16) . . ?
C00K C00U C01M 112.07(17) . . ?
C019 C00U H00U 107.4 . . ?
C01M C00U H00U 107.4 . . ?
C01M C00U C019 112.36(18) . . ?
O005 C00V C00S 107.83(16) . . ?
O005 C00V H00M 110.1 . . ?
O005 C00V H00P 110.1 . . ?
C00S C00V H00M 110.1 . . ?
C00S C00V H00P 110.1 . . ?
H00M C00V H00P 108.5 . . ?
N4 C00W C00P 113.65(16) . . ?
N4 C00W H00Q 108.8 . . ?
N4 C00W H00R 108.8 . . ?
C00P C00W H00Q 108.8 . . ?
C00P C00W H00R 108.8 . . ?
H00Q C00W H00R 107.7 . . ?
C00R C00X H00X 119.1 . . ?
C00T C00X C00R 121.89(18) . . ?
C00T C00X H00X 119.1 . . ?
O006 C00Y H00S 109.8 . . ?
O006 C00Y H00V 109.8 . . ?
O006 C00Y C012 109.27(16) . . ?
H00S C00Y H00V 108.3 . . ?
C012 C00Y H00S 109.8 . . ?
C012 C00Y H00V 109.8 . . ?
Si1 C00Z H00A 109.5 . . ?
Si1 C00Z H00B 109.5 . . ?
Si1 C00Z H00C 109.5 . . ?
H00A C00Z H00B 109.5 . . ?
H00A C00Z H00C 109.5 . . ?
H00B C00Z H00C 109.5 . . ?
C00E C010 H010 107.9 . . ?
C00E C010 C01B 110.86(17) . . ?
C00E C010 C01J 112.38(17) . . ?
C01B C010 H010 107.9 . . ?
C01J C010 H010 107.9 . . ?
C01J C010 C01B 109.71(18) . . ?
N3 C011 H3 108.7 . . ?
N3 C011 H 108.7 . . ?
N3 C011 C01A 114.05(16) . . ?
H3 C011 H 107.6 . . ?
C01A C011 H3 108.7 . . ?
C01A C011 H 108.7 . . ?
O007 C012 C00Y 109.77(16) . . ?
O007 C012 H4 109.7 . . ?
O007 C012 HA 109.7 . . ?
C00Y C012 H4 109.7 . . ?
C00Y C012 HA 109.7 . . ?
H4 C012 HA 108.2 . . ?
O006 C013 H5 110.0 . . ?
O006 C013 HB 110.0 . . ?
O006 C013 C014 108.69(16) . . ?
H5 C013 HB 108.3 . . ?
C014 C013 H5 110.0 . . ?
C014 C013 HB 110.0 . . ?
N3 C014 C013 112.97(16) . . ?
N3 C014 H6 109.0 . . ?
N3 C014 HC 109.0 . . ?
C013 C014 H6 109.0 . . ?
C013 C014 HC 109.0 . . ?
H6 C014 HC 107.8 . . ?
N3 C015 C00Q 116.4(8) . . ?
N3 C015 H7 108.2 . . ?
N3 C015 HD 108.2 . . ?
C00Q C015 H7 108.2 . . ?
C00Q C015 HD 108.2 . . ?
H7 C015 HD 107.3 . . ?
C00R C016 H016 107.9 . . ?
C00R C016 C01G 111.40(18) . . ?
C00R C016 C01O 112.9(2) . . ?
C01G C016 H016 107.9 . . ?
C01G C016 C01O 108.5(2) . . ?
C01O C016 H016 107.9 . . ?
Si2 C017 H01A 109.5 . . ?
Si2 C017 H01B 109.5 . . ?
Si2 C017 H01C 109.5 . . ?
H01A C017 H01B 109.5 . . ?
H01A C017 H01C 109.5 . . ?
H01B C017 H01C 109.5 . . ?
Si2 C018 H01D 109.5 . . ?
Si2 C018 H01E 109.5 . . ?
Si2 C018 H01F 109.5 . . ?
H01D C018 H01E 109.5 . . ?
H01D C018 H01F 109.5 . . ?
H01E C018 H01F 109.5 . . ?
C00U C019 H01G 109.5 . . ?
C00U C019 H01H 109.5 . . ?
C00U C019 H01I 109.5 . . ?
H01G C019 H01H 109.5 . . ?
H01G C019 H01I 109.5 . . ?
H01H C019 H01I 109.5 . . ?
O008 C01A C011 108.90(16) . . ?
O008 C01A H8 109.9 . . ?
O008 C01A HE 109.9 . . ?
C011 C01A H8 109.9 . . ?
C011 C01A HE 109.9 . . ?
H8 C01A HE 108.3 . . ?
C010 C01B H01J 109.5 . . ?
C010 C01B H01K 109.5 . . ?
C010 C01B H01L 109.5 . . ?
H01J C01B H01K 109.5 . . ?
H01J C01B H01L 109.5 . . ?
H01K C01B H01L 109.5 . . ?
O00M C01C H9 110.5 . . ?
O00M C01C HF 110.5 . . ?
O00M C01C C01D 106.0(7) . . ?
H9 C01C HF 108.7 . . ?
C01D C01C H9 110.5 . . ?
C01D C01C HF 110.5 . . ?
N4 C01D C01C 109.7(7) . . ?
N4 C01D H10 109.7 . . ?
N4 C01D HG 109.7 . . ?
C01C C01D H10 109.7 . . ?
C01C C01D HG 109.7 . . ?
H10 C01D HG 108.2 . . ?
Si2 C01E H01M 109.5 . . ?
Si2 C01E H01N 109.5 . . ?
Si2 C01E H01O 109.5 . . ?
H01M C01E H01N 109.5 . . ?
H01M C01E H01O 109.5 . . ?
H01N C01E H01O 109.5 . . ?
N4 C01F H11 109.0 . . ?
N4 C01F HH 109.0 . . ?
N4 C01F C01H 113.06(16) . . ?
H11 C01F HH 107.8 . . ?
C01H C01F H11 109.0 . . ?
C01H C01F HH 109.0 . . ?
C016 C01G H01P 109.5 . . ?
C016 C01G H01Q 109.5 . . ?
C016 C01G H01R 109.5 . . ?
H01P C01G H01Q 109.5 . . ?
H01P C01G H01R 109.5 . . ?
H01Q C01G H01R 109.5 . . ?
O007 C01H C01F 108.78(16) . . ?
O007 C01H H12 109.9 . . ?
O007 C01H HI 109.9 . . ?
C01F C01H H12 109.9 . . ?
C01F C01H HI 109.9 . . ?
H12 C01H HI 108.3 . . ?
O009 C01I H13 110.4 . . ?
O009 C01I HJ 110.4 . . ?
O009 C01I C01R 106.4(5) . . ?
H13 C01I HJ 108.6 . . ?
C01R C01I H13 110.4 . . ?
C01R C01I HJ 110.4 . . ?
C010 C01J H01S 109.5 . . ?
C010 C01J H01T 109.5 . . ?
C010 C01J H01U 109.5 . . ?
H01S C01J H01T 109.5 . . ?
H01S C01J H01U 109.5 . . ?
H01T C01J H01U 109.5 . . ?
Si1 C01K H01V 109.5 . . ?
Si1 C01K H01W 109.5 . . ?
Si1 C01K H01X 109.5 . . ?
H01V C01K H01W 109.5 . . ?
H01V C01K H01X 109.5 . . ?
H01W C01K H01X 109.5 . . ?
Si1 C01L H01Y 109.5 . . ?
Si1 C01L HK 109.5 . . ?
Si1 C01L HL 109.5 . . ?
H01Y C01L HK 109.5 . . ?
H01Y C01L HL 109.5 . . ?
HK C01L HL 109.5 . . ?
C00U C01M H01Z 109.5 . . ?
C00U C01M HM 109.5 . . ?
C00U C01M HN 109.5 . . ?
H01Z C01M HM 109.5 . . ?
H01Z C01M HN 109.5 . . ?
HM C01M HN 109.5 . . ?
C00O C01N H01 109.5 . . ?
C00O C01N HO 109.5 . . ?
C00O C01N HP 109.5 . . ?
H01 C01N HO 109.5 . . ?
H01 C01N HP 109.5 . . ?
HO C01N HP 109.5 . . ?
C016 C01O H1 109.5 . . ?
C016 C01O HQ 109.5 . . ?
C016 C01O HR 109.5 . . ?
H1 C01O HQ 109.5 . . ?
H1 C01O HR 109.5 . . ?
HQ C01O HR 109.5 . . ?
C00O C01P H2 109.5 . . ?
C00O C01P HS 109.5 . . ?
C00O C01P HT 109.5 . . ?
H2 C01P HS 109.5 . . ?
H2 C01P HT 109.5 . . ?
HS C01P HT 109.5 . . ?
O00M C01R C01I 131.1(5) . . ?
O00M C01R H14 104.5 . . ?
O00M C01R HU 104.5 . . ?
C01I C01R H14 104.5 . . ?
C01I C01R HU 104.5 . . ?
H14 C01R HU 105.6 . . ?
N3 C0 H0A 109.4 . . ?
N3 C0 H0B 109.4 . . ?
N3 C0 C0AA 111.3(5) . . ?
H0A C0 H0B 108.0 . . ?
C0AA C0 H0A 109.4 . . ?
C0AA C0 H0B 109.4 . . ?
C0 C0AA H0AA 110.0 . . ?
C0 C0AA H0AB 110.0 . . ?
H0AA C0AA H0AB 108.4 . . ?
O0 C0AA C0 108.4(6) . . ?
O0 C0AA H0AA 110.0 . . ?
O0 C0AA H0AB 110.0 . . ?
C0AA O0 K1 116.7(4) . . ?
C0AA O0 C1AA 114.6(4) . . ?
C1AA O0 K1 113.5(3) . . ?
O0 C1AA H1AA 110.2 . . ?
O0 C1AA H1AB 110.2 . . ?
O0 C1AA C01S 107.6(4) . . ?
H1AA C1AA H1AB 108.5 . . ?
C01S C1AA H1AA 110.2 . . ?
C01S C1AA H1AB 110.2 . . ?
C1AA C01S H15 108.0 . . ?
C1AA C01S HV 108.0 . . ?
H15 C01S HV 107.2 . . ?
O00N C01S C1AA 117.2(4) . . ?
O00N C01S H15 108.0 . . ?
O00N C01S HV 108.0 . . ?
C01S O00N K1 122.2(2) . . ?
C01S O00N C2AA 119.9(4) . . ?
C2AA O00N K1 116.3(3) . . ?
O00N C2AA H2AA 108.2 . . ?
O00N C2AA H2AB 108.2 . . ?
O00N C2AA C3AA 116.5(5) . . ?
H2AA C2AA H2AB 107.3 . . ?
C3AA C2AA H2AA 108.2 . . ?
C3AA C2AA H2AB 108.2 . . ?
N4 C3AA C2AA 116.8(5) . . ?
N4 C3AA H3AA 108.1 . . ?
N4 C3AA H3AB 108.1 . . ?
C2AA C3AA H3AA 108.1 . . ?
C2AA C3AA H3AB 108.1 . . ?
H3AA C3AA H3AB 107.3 . . ?

loop_
_geom_bond_atom_site_label_1
_geom_bond_atom_site_label_2
_geom_bond_distance
_geom_bond_site_symmetry_2
_geom_bond_publ_flag
Fe1 N1 1.9000(15) . ?
Fe1 N2 1.9063(15) . ?
K1 O005 2.8086(14) . ?
K1 O006 2.7673(14) . ?
K1 O007 2.8119(14) . ?
K1 O008 2.8317(14) . ?
K1 O009 2.654(4) . ?
K1 N3 3.0129(16) . ?
K1 N4 3.0413(16) . ?
K1 O00M 2.898(3) . ?
K1 O0 2.878(3) . ?
K1 O00N 2.895(3) . ?
Si2 N2 1.7111(16) . ?
Si2 C017 1.876(2) . ?
Si2 C018 1.874(2) . ?
Si2 C01E 1.875(2) . ?
Si1 N1 1.7141(16) . ?
Si1 C00Z 1.864(2) . ?
Si1 C01K 1.878(2) . ?
Si1 C01L 1.869(2) . ?
O005 C00P 1.426(2) . ?
O005 C00V 1.423(2) . ?
O006 C00Y 1.420(2) . ?
O006 C013 1.428(2) . ?
O007 C012 1.424(2) . ?
O007 C01H 1.426(2) . ?
O008 C00S 1.423(2) . ?
O008 C01A 1.424(2) . ?
O009 C00Q 1.421(9) . ?
O009 C01I 1.426(8) . ?
N1 C00I 1.417(2) . ?
N2 C00F 1.417(2) . ?
N3 C011 1.471(3) . ?
N3 C014 1.472(2) . ?
N3 C015 1.484(10) . ?
N3 C0 1.471(7) . ?
N4 C00W 1.473(3) . ?
N4 C01D 1.466(8) . ?
N4 C01F 1.469(3) . ?
N4 C3AA 1.502(7) . ?
C00E C00H 1.391(3) . ?
C00E C00I 1.419(3) . ?
C00E C010 1.519(3) . ?
C00F C00J 1.418(3) . ?
C00F C00R 1.421(3) . ?
C00G H00G 0.9500 . ?
C00G C00K 1.391(3) . ?
C00G C00N 1.381(3) . ?
C00H H00H 0.9500 . ?
C00H C00N 1.384(3) . ?
C00I C00K 1.417(3) . ?
C00J C00L 1.394(3) . ?
C00J C00O 1.519(3) . ?
C00K C00U 1.519(3) . ?
C00L H00L 0.9500 . ?
C00L C00T 1.384(3) . ?
O00M C01C 1.429(8) . ?
O00M C01R 0.990(4) . ?
C00N H00N 0.9500 . ?
C00O H00O 1.0000 . ?
C00O C01N 1.513(3) . ?
C00O C01P 1.518(3) . ?
C00P H00D 0.9900 . ?
C00P H00E 0.9900 . ?
C00P C00W 1.513(3) . ?
C00Q H00F 0.9900 . ?
C00Q H00I 0.9900 . ?
C00Q C015 1.500(10) . ?
C00R C00X 1.392(3) . ?
C00R C016 1.521(3) . ?
C00S H00J 0.9900 . ?
C00S H00K 0.9900 . ?
C00S C00V 1.501(3) . ?
C00T H00T 0.9500 . ?
C00T C00X 1.383(3) . ?
C00U H00U 1.0000 . ?
C00U C019 1.528(3) . ?
C00U C01M 1.523(3) . ?
C00V H00M 0.9900 . ?
C00V H00P 0.9900 . ?
C00W H00Q 0.9900 . ?
C00W H00R 0.9900 . ?
C00X H00X 0.9500 . ?
C00Y H00S 0.9900 . ?
C00Y H00V 0.9900 . ?
C00Y C012 1.501(3) . ?
C00Z H00A 0.9800 . ?
C00Z H00B 0.9800 . ?
C00Z H00C 0.9800 . ?
C010 H010 1.0000 . ?
C010 C01B 1.527(3) . ?
C010 C01J 1.521(3) . ?
C011 H3 0.9900 . ?
C011 H 0.9900 . ?
C011 C01A 1.508(3) . ?
C012 H4 0.9900 . ?
C012 HA 0.9900 . ?
C013 H5 0.9900 . ?
C013 HB 0.9900 . ?
C013 C014 1.504(3) . ?
C014 H6 0.9900 . ?
C014 HC 0.9900 . ?
C015 H7 0.9900 . ?
C015 HD 0.9900 . ?
C016 H016 1.0000 . ?
C016 C01G 1.521(3) . ?
C016 C01O 1.531(3) . ?
C017 H01A 0.9800 . ?
C017 H01B 0.9800 . ?
C017 H01C 0.9800 . ?
C018 H01D 0.9800 . ?
C018 H01E 0.9800 . ?
C018 H01F 0.9800 . ?
C019 H01G 0.9800 . ?
C019 H01H 0.9800 . ?
C019 H01I 0.9800 . ?
C01A H8 0.9900 . ?
C01A HE 0.9900 . ?
C01B H01J 0.9800 . ?
C01B H01K 0.9800 . ?
C01B H01L 0.9800 . ?
C01C H9 0.9900 . ?
C01C HF 0.9900 . ?
C01C C01D 1.500(9) . ?
C01D H10 0.9900 . ?
C01D HG 0.9900 . ?
C01E H01M 0.9800 . ?
C01E H01N 0.9800 . ?
C01E H01O 0.9800 . ?
C01F H11 0.9900 . ?
C01F HH 0.9900 . ?
C01F C01H 1.510(3) . ?
C01G H01P 0.9800 . ?
C01G H01Q 0.9800 . ?
C01G H01R 0.9800 . ?
C01H H12 0.9900 . ?
C01H HI 0.9900 . ?
C01I H13 0.9900 . ?
C01I HJ 0.9900 . ?
C01I C01R 1.506(7) . ?
C01J H01S 0.9800 . ?
C01J H01T 0.9800 . ?
C01J H01U 0.9800 . ?
C01K H01V 0.9800 . ?
C01K H01W 0.9800 . ?
C01K H01X 0.9800 . ?
C01L H01Y 0.9800 . ?
C01L HK 0.9800 . ?
C01L HL 0.9800 . ?
C01M H01Z 0.9800 . ?
C01M HM 0.9800 . ?
C01M HN 0.9800 . ?
C01N H01 0.9800 . ?
C01N HO 0.9800 . ?
C01N HP 0.9800 . ?
C01O H1 0.9800 . ?
C01O HQ 0.9800 . ?
C01O HR 0.9800 . ?
C01P H2 0.9800 . ?
C01P HS 0.9800 . ?
C01P HT 0.9800 . ?
C01R H14 0.9900 . ?
C01R HU 0.9900 . ?
C0 H0A 0.9900 . ?
C0 H0B 0.9900 . ?
C0 C0AA 1.524(7) . ?
C0AA H0AA 0.9900 . ?
C0AA H0AB 0.9900 . ?
C0AA O0 1.402(7) . ?
O0 C1AA 1.418(6) . ?
C1AA H1AA 0.9900 . ?
C1AA H1AB 0.9900 . ?
C1AA C01S 1.508(6) . ?
C01S H15 0.9900 . ?
C01S HV 0.9900 . ?
C01S O00N 1.276(5) . ?
O00N C2AA 1.413(6) . ?
C2AA H2AA 0.9900 . ?
C2AA H2AB 0.9900 . ?
C2AA C3AA 1.517(6) . ?
C3AA H3AA 0.9900 . ?
C3AA H3AB 0.9900 . ?

loop_
_geom_torsion_atom_site_label_1
_geom_torsion_atom_site_label_2
_geom_torsion_atom_site_label_3
_geom_torsion_atom_site_label_4
_geom_torsion
_geom_torsion_site_symmetry_1
_geom_torsion_site_symmetry_2
_geom_torsion_site_symmetry_3
_geom_torsion_site_symmetry_4
_geom_torsion_publ_flag
Fe1 N1 C00I C00E -86.2(2) . . . . ?
Fe1 N1 C00I C00K 95.67(19) . . . . ?
Fe1 N2 C00F C00J 87.10(19) . . . . ?
Fe1 N2 C00F C00R -94.28(19) . . . . ?
K1 O005 C00P C00W 60.79(17) . . . . ?
K1 O005 C00V C00S -51.91(17) . . . . ?
K1 O006 C00Y C012 -46.19(18) . . . . ?
K1 O006 C013 C014 59.38(17) . . . . ?
K1 O007 C012 C00Y -49.27(18) . . . . ?
K1 O007 C01H C01F 53.97(18) . . . . ?
K1 O008 C00S C00V -49.20(18) . . . . ?
K1 O008 C01A C011 58.04(17) . . . . ?
K1 O009 C00Q C015 30.6(12) . . . . ?
K1 O009 C01I C01R -8.7(6) . . . . ?
K1 N3 C011 C01A 38.73(19) . . . . ?
K1 N3 C014 C013 35.89(18) . . . . ?
K1 N3 C015 C00Q 44.5(10) . . . . ?
K1 N3 C0 C0AA 53.3(6) . . . . ?
K1 N4 C00W C00P 40.56(18) . . . . ?
K1 N4 C01D C01C 41.0(8) . . . . ?
K1 N4 C01F C01H 41.93(18) . . . . ?
K1 N4 C3AA C2AA 34.9(6) . . . . ?
K1 O00M C01C C01D 64.2(7) . . . . ?
K1 O00M C01R C01I 62.0(6) . . . . ?
K1 O0 C1AA C01S -56.2(3) . . . . ?
K1 O00N C2AA C3AA 40.4(6) . . . . ?
Si2 N2 C00F C00J -96.73(18) . . . . ?
Si2 N2 C00F C00R 81.9(2) . . . . ?
Si1 N1 C00I C00E 90.62(19) . . . . ?
Si1 N1 C00I C00K -87.55(19) . . . . ?
O005 C00P C00W N4 -71.2(2) . . . . ?
O006 C00Y C012 O007 64.3(2) . . . . ?
O006 C013 C014 N3 -64.1(2) . . . . ?
O008 C00S C00V O005 67.9(2) . . . . ?
O009 C00Q C015 N3 -50.1(12) . . . . ?
O009 C01I C01R O00M -45.1(8) . . . . ?
N1 C00I C00K C00G 177.44(16) . . . . ?
N1 C00I C00K C00U -4.0(3) . . . . ?
N2 C00F C00J C00L 178.06(16) . . . . ?
N2 C00F C00J C00O -2.1(3) . . . . ?
N2 C00F C00R C00X -177.84(17) . . . . ?
N2 C00F C00R C016 3.9(3) . . . . ?
N3 C011 C01A O008 -67.2(2) . . . . ?
N3 C0 C0AA O0 -71.1(7) . . . . ?
N4 C01F C01H O007 -65.2(2) . . . . ?
C00E C00H C00N C00G -0.5(3) . . . . ?
C00E C00I C00K C00G -0.8(3) . . . . ?
C00E C00I C00K C00U 177.79(16) . . . . ?
C00F C00J C00L C00T -0.1(3) . . . . ?
C00F C00J C00O C01N 126.5(2) . . . . ?
C00F C00J C00O C01P -108.8(3) . . . . ?
C00F C00R C00X C00T -0.3(3) . . . . ?
C00F C00R C016 C01G 107.2(2) . . . . ?
C00F C00R C016 C01O -130.4(2) . . . . ?
C00G C00K C00U C019 72.4(2) . . . . ?
C00G C00K C00U C01M -53.3(3) . . . . ?
C00H C00E C00I N1 -177.15(16) . . . . ?
C00H C00E C00I C00K 1.1(3) . . . . ?
C00H C00E C010 C01B -65.9(2) . . . . ?
C00H C00E C010 C01J 57.2(2) . . . . ?
C00I C00E C00H C00N -0.5(3) . . . . ?
C00I C00E C010 C01B 112.5(2) . . . . ?
C00I C00E C010 C01J -124.3(2) . . . . ?
C00I C00K C00U C019 -106.2(2) . . . . ?
C00I C00K C00U C01M 128.2(2) . . . . ?
C00J C00F C00R C00X 0.8(3) . . . . ?
C00J C00F C00R C016 -177.47(17) . . . . ?
C00J C00L C00T C00X 0.6(3) . . . . ?
C00K C00G C00N C00H 0.8(3) . . . . ?
C00L C00J C00O C01N -53.7(3) . . . . ?
C00L C00J C00O C01P 71.0(3) . . . . ?
C00L C00T C00X C00R -0.4(3) . . . . ?
O00M C01C C01D N4 -70.3(9) . . . . ?
C00N C00G C00K C00I -0.1(3) . . . . ?
C00N C00G C00K C00U -178.73(17) . . . . ?
C00O C00J C00L C00T -179.93(17) . . . . ?
C00P O005 C00V C00S 178.69(16) . . . . ?
C00Q O009 C01I C01R -171.3(6) . . . . ?
C00R C00F C00J C00L -0.6(3) . . . . ?
C00R C00F C00J C00O 179.20(16) . . . . ?
C00S O008 C01A C011 -171.37(16) . . . . ?
C00V O005 C00P C00W -168.94(15) . . . . ?
C00W N4 C01D C01C -81.2(7) . . . . ?
C00W N4 C01F C01H 158.44(16) . . . . ?
C00W N4 C3AA C2AA -80.5(6) . . . . ?
C00X C00R C016 C01G -71.1(2) . . . . ?
C00X C00R C016 C01O 51.3(3) . . . . ?
C00Y O006 C013 C014 -165.45(16) . . . . ?
C00Z Si1 N1 Fe1 52.87(12) . . . . ?
C00Z Si1 N1 C00I -124.36(15) . . . . ?
C010 C00E C00H C00N 178.03(17) . . . . ?
C010 C00E C00I N1 4.4(3) . . . . ?
C010 C00E C00I C00K -177.38(17) . . . . ?
C011 N3 C014 C013 -83.6(2) . . . . ?
C011 N3 C015 C00Q 165.8(7) . . . . ?
C011 N3 C0 C0AA 169.6(5) . . . . ?
C012 O007 C01H C01F -173.82(16) . . . . ?
C013 O006 C00Y C012 178.76(16) . . . . ?
C014 N3 C011 C01A 158.88(16) . . . . ?
C014 N3 C015 C00Q -73.0(10) . . . . ?
C014 N3 C0 C0AA -69.1(7) . . . . ?
C015 N3 C011 C01A -81.7(6) . . . . ?
C015 N3 C014 C013 151.6(5) . . . . ?
C016 C00R C00X C00T 178.01(18) . . . . ?
C017 Si2 N2 Fe1 53.42(12) . . . . ?
C017 Si2 N2 C00F -123.10(15) . . . . ?
C018 Si2 N2 Fe1 -67.81(12) . . . . ?
C018 Si2 N2 C00F 115.67(15) . . . . ?
C01A O008 C00S C00V -179.64(16) . . . . ?
C01C O00M C01R C01I -138.1(8) . . . . ?
C01D N4 C00W C00P 165.9(4) . . . . ?
C01D N4 C01F C01H -78.6(5) . . . . ?
C01E Si2 N2 Fe1 175.24(10) . . . . ?
C01E Si2 N2 C00F -1.28(18) . . . . ?
C01F N4 C00W C00P -77.6(2) . . . . ?
C01F N4 C01D C01C 159.2(6) . . . . ?
C01F N4 C3AA C2AA 158.1(4) . . . . ?
C01H O007 C012 C00Y 176.29(16) . . . . ?
C01I O009 C00Q C015 -169.5(7) . . . . ?
C01K Si1 N1 Fe1 171.11(12) . . . . ?
C01K Si1 N1 C00I -6.12(19) . . . . ?
C01L Si1 N1 Fe1 -70.15(13) . . . . ?
C01L Si1 N1 C00I 112.62(17) . . . . ?
C01R O00M C01C C01D -94.1(10) . . . . ?
C0 N3 C011 C01A -76.3(4) . . . . ?
C0 N3 C014 C013 156.7(4) . . . . ?
C0 C0AA O0 K1 48.2(6) . . . . ?
C0 C0AA O0 C1AA -175.6(4) . . . . ?
C0AA O0 C1AA C01S 166.3(4) . . . . ?
O0 C1AA C01S O00N 39.6(5) . . . . ?
C1AA C01S O00N K1 -3.5(5) . . . . ?
C1AA C01S O00N C2AA 161.9(4) . . . . ?
C01S O00N C2AA C3AA -125.9(5) . . . . ?
O00N C2AA C3AA N4 -53.3(7) . . . . ?
C3AA N4 C00W C00P 158.0(3) . . . . ?
C3AA N4 C01F C01H -81.5(4) . . . . ?
